data_7048428
loop_
_publ_author_name
'John, Alexandra'
'Kirschner, Sven'
'Fengel, Melina K.'
'Bolte, Michael'
'Lerner, Hans-Wolfram'
'Wagner, Matthias'

_publ_section_title
;
 Simultaneous expansion of 9,10 boron-doped anthracene in longitudinal and
 lateral directions.
;
_journal_issue 5
_journal_name_full 'Dalton transactions (Cambridge, England : 2003)'
_journal_page_first 1871
_journal_page_last 1877
_journal_paper_doi 10.1039/c8dt04820g
_journal_volume 48
_journal_year 2019
_chemical_formula_moiety 'C46 H34 B2 S4, 2(C H Cl3)'
_chemical_formula_sum 'C48 H36 B2 Cl6 S4'
_chemical_formula_weight 975.33
_space_group_crystal_system triclinic
_space_group_IT_number 2
_space_group_name_Hall '-P 1'
_space_group_name_H-M_alt 'P -1'
_symmetry_space_group_name_Hall '-P 1'
_symmetry_space_group_name_H-M 'P -1'
_atom_sites_solution_hydrogens geom
_audit_creation_method SHELXL-2016/6
_audit_update_record
;
2018-12-05 deposited with the CCDC.
2018-12-20 downloaded from the CCDC.
;
_cell_angle_alpha 107.102(13)
_cell_angle_beta 100.164(12)
_cell_angle_gamma 93.247(13)
_cell_formula_units_Z 1
_cell_length_a 8.4808(12)
_cell_length_b 10.1241(17)
_cell_length_c 14.101(2)
_cell_measurement_reflns_used 4939
_cell_measurement_temperature 173(2)
_cell_measurement_theta_max 25.83
_cell_measurement_theta_min 3.26
_cell_volume 1131.4(3)
_computing_cell_refinement 'X-Area (Stoe & Cie, 2001)'
_computing_data_collection 'X-Area (Stoe & Cie, 2001)'
_computing_data_reduction 'X-Area (Stoe & Cie, 2001)'
_computing_molecular_graphics 'XP in SHELXTL-Plus (Sheldrick, 2008)'
_computing_publication_material SHELXL
_computing_structure_refinement 'SHELXL (Sheldrick, 2008)'
_computing_structure_solution 'SHELXS (Sheldrick, 2008)'
_diffrn_ambient_temperature 173(2)
_diffrn_measured_fraction_theta_full 0.993
_diffrn_measured_fraction_theta_max 0.982
_diffrn_measurement_device_type 'STOE IPDS II two-circle-diffractometer'
_diffrn_measurement_method \w
_diffrn_radiation_type MoK\a
_diffrn_radiation_wavelength 0.71073
_diffrn_reflns_av_R_equivalents 0.0687
_diffrn_reflns_av_unetI/netI 0.1130
_diffrn_reflns_Laue_measured_fraction_full 0.993
_diffrn_reflns_Laue_measured_fraction_max 0.982
_diffrn_reflns_limit_h_max 10
_diffrn_reflns_limit_h_min -10
_diffrn_reflns_limit_k_max 12
_diffrn_reflns_limit_k_min -12
_diffrn_reflns_limit_l_max 16
_diffrn_reflns_limit_l_min -17
_diffrn_reflns_number 8326
_diffrn_reflns_point_group_measured_fraction_full 0.993
_diffrn_reflns_point_group_measured_fraction_max 0.982
_diffrn_reflns_theta_full 25.000
_diffrn_reflns_theta_max 25.661
_diffrn_reflns_theta_min 3.350
_diffrn_source 'Genix 3D I\mS microfocus X-ray source'
_exptl_absorpt_coefficient_mu 0.600
_exptl_absorpt_correction_T_max 1.000
_exptl_absorpt_correction_T_min 0.805
_exptl_absorpt_correction_type multi-scan
_exptl_absorpt_process_details 'X-Area (Stoe & Cie, 2001)'
_exptl_crystal_colour brown
_exptl_crystal_density_diffrn 1.431
_exptl_crystal_description block
_exptl_crystal_F_000 500
_exptl_crystal_size_max 0.130
_exptl_crystal_size_mid 0.080
_exptl_crystal_size_min 0.030
_refine_diff_density_max 0.466
_refine_diff_density_min -0.272
_refine_diff_density_rms 0.065
_refine_ls_extinction_method none
_refine_ls_goodness_of_fit_ref 0.922
_refine_ls_hydrogen_treatment constr
_refine_ls_matrix_type full
_refine_ls_number_parameters 274
_refine_ls_number_reflns 4214
_refine_ls_number_restraints 0
_refine_ls_restrained_S_all 0.922
_refine_ls_R_factor_all 0.1248
_refine_ls_R_factor_gt 0.0608
_refine_ls_shift/su_max 0.000
_refine_ls_shift/su_mean 0.000
_refine_ls_structure_factor_coef Fsqd
_refine_ls_weighting_details 'w=1/[\s^2^(Fo^2^)+(0.0515P)^2^] where P=(Fo^2^+2Fc^2^)/3'
_refine_ls_weighting_scheme calc
_refine_ls_wR_factor_gt 0.1167
_refine_ls_wR_factor_ref 0.1373
_reflns_Friedel_coverage 0.000
_reflns_number_gt 2333
_reflns_number_total 4214
_reflns_threshold_expression 'I > 2\s(I)'
_cod_data_source_file c8dt04820g2.cif
_cod_data_source_block wa2371
_cod_depositor_comments 'Adding full bibliography for 7048415--7048428.cif.'
_cod_database_code 7048428
_shelx_shelxl_version_number 2016/6
_shelx_space_group_comment
; 
The symmetry employed for this shelxl refinement is uniquely defined 
by the following loop, which should always be used as a source of 
symmetry information in preference to the above space-group names. 
They are only intended as comments. 
;
_shelx_estimated_absorpt_t_min 0.926
_shelx_estimated_absorpt_t_max 0.982

loop_
_space_group_symop_operation_xyz
'x, y, z'
'-x, -y, -z'

loop_
_atom_site_label
_atom_site_type_symbol
_atom_site_fract_x
_atom_site_fract_y
_atom_site_fract_z
_atom_site_U_iso_or_equiv
_atom_site_adp_type
_atom_site_occupancy
_atom_site_site_symmetry_order
_atom_site_calc_flag
_atom_site_refinement_flags_posn
_atom_site_refinement_flags_adp
B1 B 0.5775(6) 0.6088(6) 0.9634(4) 0.0417(12) Uani 1 1 d . .
S2 S 0.14841(17) -0.04450(13) 0.69255(9) 0.0534(4) Uani 1 1 d . .
S1 S 0.54828(16) 0.36930(13) 0.55208(8) 0.0468(3) Uani 1 1 d . .
C1 C 0.5085(5) 0.4620(4) 0.8878(3) 0.0393(10) Uani 1 1 d . .
C11 C 0.4274(5) 0.3607(4) 0.9215(3) 0.0406(11) Uani 1 1 d . .
C12 C 0.3538(6) 0.2373(4) 0.8509(3) 0.0411(11) Uani 1 1 d . .
H12 H 0.298380 0.171384 0.873047 0.049 Uiso 1 1 calc R U
C13 C 0.3578(5) 0.2053(4) 0.7464(3) 0.0398(10) Uani 1 1 d . .
C14 C 0.2726(5) 0.0812(4) 0.6711(3) 0.0425(11) Uani 1 1 d . .
C15 C 0.2756(6) 0.0507(5) 0.5675(3) 0.0444(12) Uani 1 1 d . .
C5 C 0.3689(5) 0.1454(4) 0.5356(3) 0.0394(11) Uani 1 1 d . .
C4 C 0.4519(5) 0.2660(4) 0.6083(3) 0.0381(10) Uani 1 1 d . .
C3 C 0.4460(5) 0.3004(4) 0.7147(3) 0.0394(11) Uani 1 1 d . .
C2 C 0.5190(5) 0.4291(4) 0.7860(3) 0.0399(10) Uani 1 1 d . .
H2 H 0.576170 0.494243 0.764008 0.048 Uiso 1 1 calc R U
C17 C 0.1022(6) -0.1356(5) 0.5654(4) 0.0536(13) Uani 1 1 d . .
H17 H 0.031154 -0.219669 0.537621 0.064 Uiso 1 1 calc R U
C16 C 0.1773(6) -0.0753(5) 0.5088(3) 0.0494(12) Uani 1 1 d . .
H16 H 0.165581 -0.113269 0.437479 0.059 Uiso 1 1 calc R U
C6 C 0.3874(6) 0.1405(5) 0.4359(3) 0.0506(13) Uani 1 1 d . .
H6 H 0.339636 0.065653 0.377124 0.061 Uiso 1 1 calc R U
C7 C 0.4785(6) 0.2513(5) 0.4329(3) 0.0535(13) Uani 1 1 d . .
H7 H 0.501956 0.263481 0.372421 0.064 Uiso 1 1 calc R U
C21 C 0.6378(5) 0.7312(4) 0.9250(3) 0.0396(10) Uani 1 1 d . .
C22 C 0.8007(6) 0.7617(5) 0.9255(3) 0.0539(13) Uani 1 1 d . .
C23 C 0.8492(7) 0.8774(7) 0.8951(4) 0.0687(18) Uani 1 1 d . .
H23 H 0.960218 0.899145 0.896490 0.082 Uiso 1 1 calc R U
C24 C 0.7377(8) 0.9594(6) 0.8632(4) 0.0633(15) Uani 1 1 d . .
C25 C 0.5791(7) 0.9257(5) 0.8613(4) 0.0539(13) Uani 1 1 d . .
H25 H 0.501748 0.979940 0.838832 0.065 Uiso 1 1 calc R U
C26 C 0.5265(6) 0.8135(5) 0.8915(3) 0.0445(11) Uani 1 1 d . .
C28 C 0.9197(7) 0.6693(8) 0.9576(4) 0.0775(19) Uani 1 1 d . .
H28A H 0.914303 0.668628 1.026266 0.116 Uiso 1 1 calc R U
H28B H 1.028997 0.705041 0.956479 0.116 Uiso 1 1 calc R U
H28C H 0.892870 0.574383 0.910683 0.116 Uiso 1 1 calc R U
C29 C 0.7934(10) 1.0855(6) 0.8337(5) 0.095(2) Uani 1 1 d . .
H29A H 0.709210 1.099281 0.781290 0.142 Uiso 1 1 calc R U
H29B H 0.892556 1.069462 0.807420 0.142 Uiso 1 1 calc R U
H29C H 0.814131 1.168517 0.893330 0.142 Uiso 1 1 calc R U
C27 C 0.3495(6) 0.7857(5) 0.8926(4) 0.0543(13) Uani 1 1 d . .
H27A H 0.294216 0.865372 0.884666 0.081 Uiso 1 1 calc R U
H27B H 0.338743 0.771594 0.957070 0.081 Uiso 1 1 calc R U
H27C H 0.301108 0.702093 0.836648 0.081 Uiso 1 1 calc R U
C1L C 0.9803(6) 0.4715(5) 0.6439(4) 0.0532(13) Uani 1 1 d . .
H1L H 0.898556 0.415087 0.583003 0.064 Uiso 1 1 calc R U
Cl1 Cl 1.0033(2) 0.37810(16) 0.73170(12) 0.0785(5) Uani 1 1 d . .
Cl2 Cl 1.16424(16) 0.49420(16) 0.60462(10) 0.0662(4) Uani 1 1 d . .
Cl3 Cl 0.90850(17) 0.63066(13) 0.69344(10) 0.0608(4) Uani 1 1 d . .

loop_
_atom_site_aniso_label
_atom_site_aniso_U_11
_atom_site_aniso_U_22
_atom_site_aniso_U_33
_atom_site_aniso_U_23
_atom_site_aniso_U_13
_atom_site_aniso_U_12
B1 0.035(3) 0.045(3) 0.040(3) 0.007(2) 0.006(2) 0.008(2)
S2 0.0731(9) 0.0372(6) 0.0380(7) -0.0004(5) 0.0046(6) -0.0034(6)
S1 0.0578(8) 0.0465(7) 0.0312(6) 0.0049(5) 0.0084(5) 0.0057(6)
C1 0.051(3) 0.033(2) 0.029(2) 0.0017(18) 0.0070(19) 0.007(2)
C11 0.050(3) 0.033(2) 0.029(2) -0.0007(18) 0.0017(19) 0.004(2)
C12 0.053(3) 0.032(2) 0.032(2) 0.0032(19) 0.008(2) 0.002(2)
C13 0.046(3) 0.035(2) 0.034(2) 0.0029(19) 0.0069(19) 0.009(2)
C14 0.051(3) 0.032(2) 0.036(2) 0.0001(18) 0.004(2) 0.009(2)
C15 0.056(3) 0.036(2) 0.031(2) -0.0013(19) 0.000(2) 0.013(2)
C5 0.047(3) 0.035(2) 0.028(2) 0.0003(18) -0.0002(19) 0.008(2)
C4 0.047(3) 0.034(2) 0.028(2) 0.0022(17) 0.0030(19) 0.0112(19)
C3 0.045(3) 0.038(2) 0.027(2) 0.0006(18) 0.0015(19) 0.012(2)
C2 0.046(3) 0.037(2) 0.030(2) 0.0036(18) 0.0042(19) 0.001(2)
C17 0.068(4) 0.032(2) 0.044(3) -0.003(2) -0.005(2) 0.003(2)
C16 0.065(3) 0.036(2) 0.033(2) -0.004(2) -0.002(2) 0.005(2)
C6 0.067(3) 0.042(3) 0.029(2) -0.005(2) 0.000(2) 0.012(3)
C7 0.069(4) 0.052(3) 0.031(2) 0.000(2) 0.010(2) 0.010(3)
C21 0.044(3) 0.040(2) 0.023(2) -0.0072(17) 0.0057(18) 0.001(2)
C22 0.050(3) 0.059(3) 0.033(3) -0.015(2) 0.010(2) -0.003(3)
C23 0.056(4) 0.083(4) 0.042(3) -0.021(3) 0.025(3) -0.029(3)
C24 0.084(5) 0.055(3) 0.040(3) -0.007(2) 0.026(3) -0.014(3)
C25 0.070(4) 0.044(3) 0.041(3) 0.002(2) 0.017(2) -0.003(3)
C26 0.056(3) 0.036(2) 0.036(2) 0.0032(19) 0.012(2) -0.003(2)
C28 0.049(4) 0.117(5) 0.054(3) 0.007(3) 0.014(3) 0.011(3)
C29 0.150(7) 0.058(4) 0.062(4) -0.007(3) 0.046(4) -0.045(4)
C27 0.054(3) 0.055(3) 0.054(3) 0.018(2) 0.012(2) 0.007(3)
C1L 0.063(3) 0.053(3) 0.045(3) 0.014(2) 0.013(2) 0.019(3)
Cl1 0.1145(13) 0.0620(9) 0.0634(9) 0.0227(7) 0.0206(8) 0.0216(9)
Cl2 0.0505(8) 0.0842(10) 0.0614(8) 0.0171(7) 0.0116(6) 0.0167(7)
Cl3 0.0680(9) 0.0454(7) 0.0672(8) 0.0079(6) 0.0231(7) 0.0129(6)

loop_
_atom_type_symbol
_atom_type_description
_atom_type_scat_dispersion_real
_atom_type_scat_dispersion_imag
_atom_type_scat_source
C C 0.0033 0.0016 'International Tables Vol C Tables 4.2.6.8 and 6.1.1.4'
H H 0.0000 0.0000 'International Tables Vol C Tables 4.2.6.8 and 6.1.1.4'
B B 0.0013 0.0007 'International Tables Vol C Tables 4.2.6.8 and 6.1.1.4'
S S 0.1246 0.1234 'International Tables Vol C Tables 4.2.6.8 and 6.1.1.4'
Cl Cl 0.1484 0.1585 'International Tables Vol C Tables 4.2.6.8 and 6.1.1.4'

loop_
_geom_angle_atom_site_label_1
_geom_angle_atom_site_label_2
_geom_angle_atom_site_label_3
_geom_angle
_geom_angle_site_symmetry_1
_geom_angle_site_symmetry_3
C1 B1 C11 119.1(4) . 2_667
C1 B1 C21 121.4(4) . .
C11 B1 C21 119.3(4) 2_667 .
C17 S2 C14 91.1(2) . .
C7 S1 C4 91.6(2) . .
C2 C1 C11 119.1(4) . .
C2 C1 B1 120.5(4) . .
C11 C1 B1 120.3(4) . .
C12 C11 C1 118.9(4) . .
C12 C11 B1 120.9(4) . 2_667
C1 C11 B1 120.3(4) . 2_667
C11 C12 C13 122.4(4) . .
C11 C12 H12 118.8 . .
C13 C12 H12 118.8 . .
C3 C13 C12 118.6(4) . .
C3 C13 C14 118.4(4) . .
C12 C13 C14 122.9(4) . .
C15 C14 C13 122.7(4) . .
C15 C14 S2 111.3(3) . .
C13 C14 S2 126.0(3) . .
C14 C15 C16 111.6(5) . .
C14 C15 C5 118.9(4) . .
C16 C15 C5 129.5(4) . .
C4 C5 C15 118.7(4) . .
C4 C5 C6 111.6(4) . .
C15 C5 C6 129.6(4) . .
C5 C4 C3 122.8(4) . .
C5 C4 S1 110.8(3) . .
C3 C4 S1 126.2(3) . .
C13 C3 C2 119.5(4) . .
C13 C3 C4 118.4(4) . .
C2 C3 C4 122.1(4) . .
C1 C2 C3 121.3(4) . .
C1 C2 H2 119.4 . .
C3 C2 H2 119.4 . .
C16 C17 S2 113.1(4) . .
C16 C17 H17 123.4 . .
S2 C17 H17 123.4 . .
C17 C16 C15 112.9(4) . .
C17 C16 H16 123.6 . .
C15 C16 H16 123.6 . .
C7 C6 C5 113.8(4) . .
C7 C6 H6 123.1 . .
C5 C6 H6 123.1 . .
C6 C7 S1 112.1(4) . .
C6 C7 H7 123.9 . .
S1 C7 H7 123.9 . .
C22 C21 C26 118.7(5) . .
C22 C21 B1 121.6(4) . .
C26 C21 B1 119.7(4) . .
C21 C22 C23 119.2(5) . .
C21 C22 C28 118.6(5) . .
C23 C22 C28 122.2(5) . .
C24 C23 C22 121.6(5) . .
C24 C23 H23 119.2 . .
C22 C23 H23 119.2 . .
C25 C24 C23 118.2(5) . .
C25 C24 C29 121.3(6) . .
C23 C24 C29 120.6(6) . .
C24 C25 C26 122.1(5) . .
C24 C25 H25 119.0 . .
C26 C25 H25 119.0 . .
C25 C26 C21 120.3(5) . .
C25 C26 C27 119.6(4) . .
C21 C26 C27 120.1(4) . .
C22 C28 H28A 109.5 . .
C22 C28 H28B 109.5 . .
H28A C28 H28B 109.5 . .
C22 C28 H28C 109.5 . .
H28A C28 H28C 109.5 . .
H28B C28 H28C 109.5 . .
C24 C29 H29A 109.5 . .
C24 C29 H29B 109.5 . .
H29A C29 H29B 109.5 . .
C24 C29 H29C 109.5 . .
H29A C29 H29C 109.5 . .
H29B C29 H29C 109.5 . .
C26 C27 H27A 109.5 . .
C26 C27 H27B 109.5 . .
H27A C27 H27B 109.5 . .
C26 C27 H27C 109.5 . .
H27A C27 H27C 109.5 . .
H27B C27 H27C 109.5 . .
Cl3 C1L Cl1 111.2(3) . .
Cl3 C1L Cl2 111.6(3) . .
Cl1 C1L Cl2 110.2(3) . .
Cl3 C1L H1L 107.9 . .
Cl1 C1L H1L 107.9 . .
Cl2 C1L H1L 107.9 . .

loop_
_geom_bond_atom_site_label_1
_geom_bond_atom_site_label_2
_geom_bond_distance
_geom_bond_site_symmetry_2
B1 C1 1.561(7) .
B1 C11 1.569(6) 2_667
B1 C21 1.585(7) .
S2 C17 1.720(5) .
S2 C14 1.734(5) .
S1 C7 1.729(5) .
S1 C4 1.735(5) .
C1 C2 1.396(6) .
C1 C11 1.440(6) .
C11 C12 1.378(6) .
C12 C13 1.420(6) .
C12 H12 0.9500 .
C13 C3 1.406(6) .
C13 C14 1.439(6) .
C14 C15 1.406(6) .
C15 C16 1.422(7) .
C15 C5 1.429(7) .
C5 C4 1.396(6) .
C5 C6 1.429(6) .
C4 C3 1.447(6) .
C3 C2 1.418(6) .
C2 H2 0.9500 .
C17 C16 1.355(7) .
C17 H17 0.9500 .
C16 H16 0.9500 .
C6 C7 1.340(7) .
C6 H6 0.9500 .
C7 H7 0.9500 .
C21 C22 1.396(7) .
C21 C26 1.405(6) .
C22 C23 1.424(8) .
C22 C28 1.515(8) .
C23 C24 1.395(9) .
C23 H23 0.9500 .
C24 C25 1.362(8) .
C24 C29 1.530(8) .
C25 C26 1.401(7) .
C25 H25 0.9500 .
C26 C27 1.515(7) .
C28 H28A 0.9800 .
C28 H28B 0.9800 .
C28 H28C 0.9800 .
C29 H29A 0.9800 .
C29 H29B 0.9800 .
C29 H29C 0.9800 .
C27 H27A 0.9800 .
C27 H27B 0.9800 .
C27 H27C 0.9800 .
C1L Cl3 1.748(5) .
C1L Cl1 1.757(5) .
C1L Cl2 1.770(5) .
C1L H1L 1.0000 .

loop_
_geom_torsion_atom_site_label_1
_geom_torsion_atom_site_label_2
_geom_torsion_atom_site_label_3
_geom_torsion_atom_site_label_4
_geom_torsion
_geom_torsion_site_symmetry_1
_geom_torsion_site_symmetry_4
C11 B1 C1 C2 -176.5(4) 2_667 .
C21 B1 C1 C2 8.9(6) . .
C11 B1 C1 C11 6.1(7) 2_667 .
C21 B1 C1 C11 -168.5(4) . .
C2 C1 C11 C12 -3.9(6) . .
B1 C1 C11 C12 173.5(4) . .
C2 C1 C11 B1 176.4(4) . 2_667
B1 C1 C11 B1 -6.2(7) . 2_667
C1 C11 C12 C13 1.3(7) . .
B1 C11 C12 C13 -179.0(4) 2_667 .
C11 C12 C13 C3 2.8(6) . .
C11 C12 C13 C14 -175.8(4) . .
C3 C13 C14 C15 0.7(6) . .
C12 C13 C14 C15 179.3(4) . .
C3 C13 C14 S2 -176.3(3) . .
C12 C13 C14 S2 2.3(6) . .
C17 S2 C14 C15 0.1(3) . .
C17 S2 C14 C13 177.4(4) . .
C13 C14 C15 C16 -177.9(4) . .
S2 C14 C15 C16 -0.5(5) . .
C13 C14 C15 C5 1.0(6) . .
S2 C14 C15 C5 178.4(3) . .
C14 C15 C5 C4 -1.0(6) . .
C16 C15 C5 C4 177.8(4) . .
C14 C15 C5 C6 -177.8(4) . .
C16 C15 C5 C6 1.0(8) . .
C15 C5 C4 C3 -0.8(6) . .
C6 C5 C4 C3 176.6(4) . .
C15 C5 C4 S1 -177.0(3) . .
C6 C5 C4 S1 0.4(5) . .
C7 S1 C4 C5 -0.3(3) . .
C7 S1 C4 C3 -176.3(4) . .
C12 C13 C3 C2 -4.3(6) . .
C14 C13 C3 C2 174.4(4) . .
C12 C13 C3 C4 178.9(4) . .
C14 C13 C3 C4 -2.4(6) . .
C5 C4 C3 C13 2.6(6) . .
S1 C4 C3 C13 178.1(3) . .
C5 C4 C3 C2 -174.1(4) . .
S1 C4 C3 C2 1.4(6) . .
C11 C1 C2 C3 2.5(6) . .
B1 C1 C2 C3 -175.0(4) . .
C13 C3 C2 C1 1.7(6) . .
C4 C3 C2 C1 178.3(4) . .
C14 S2 C17 C16 0.4(4) . .
S2 C17 C16 C15 -0.8(6) . .
C14 C15 C16 C17 0.9(6) . .
C5 C15 C16 C17 -178.0(4) . .
C4 C5 C6 C7 -0.3(6) . .
C15 C5 C6 C7 176.7(5) . .
C5 C6 C7 S1 0.1(6) . .
C4 S1 C7 C6 0.1(4) . .
C1 B1 C21 C22 -97.0(5) . .
C11 B1 C21 C22 88.4(5) 2_667 .
C1 B1 C21 C26 84.4(5) . .
C11 B1 C21 C26 -90.2(5) 2_667 .
C26 C21 C22 C23 1.9(6) . .
B1 C21 C22 C23 -176.8(4) . .
C26 C21 C22 C28 -177.6(4) . .
B1 C21 C22 C28 3.8(6) . .
C21 C22 C23 C24 -1.1(7) . .
C28 C22 C23 C24 178.3(4) . .
C22 C23 C24 C25 -0.3(7) . .
C22 C23 C24 C29 178.3(4) . .
C23 C24 C25 C26 0.9(7) . .
C29 C24 C25 C26 -177.7(5) . .
C24 C25 C26 C21 -0.1(7) . .
C24 C25 C26 C27 177.0(4) . .
C22 C21 C26 C25 -1.3(6) . .
B1 C21 C26 C25 177.3(4) . .
C22 C21 C26 C27 -178.4(4) . .
B1 C21 C26 C27 0.3(6) . .
